data_4103747
loop_
_publ_author_name
'Laura C. Wieland'
'Erika M. Vieira'
'Marc L. Snapper'
'Amir H. Hoveyda'

_publ_section_title
;
 Ag-Catalyzed Diastereo- and Enantioselective Vinylogous Mannich Reactions
 of \a-Ketoimine Esters. Development of a Method and Investigation of its
 Mechanism
;
_journal_name_full 'Journal of the American Chemical Society'
_journal_page_first 570
_journal_page_last 576
_journal_paper_doi 10.1021/ja8062315
_journal_volume 131
_journal_year 2009
_chemical_formula_moiety 'C16 H14 N2 O5'
_chemical_formula_sum 'C16 H14 N2 O5'
_chemical_formula_weight 314.29
_chemical_name_systematic
; 
 ? 
;
_space_group_IT_number 2
_symmetry_cell_setting triclinic
_symmetry_space_group_name_Hall '-P 1'
_symmetry_space_group_name_H-M 'P -1'
_atom_sites_solution_hydrogens difmap
_atom_sites_solution_primary direct
_atom_sites_solution_secondary difmap
_audit_creation_method SHELXL-97
_cell_angle_alpha 71.928(5)
_cell_angle_beta 85.027(5)
_cell_angle_gamma 68.533(5)
_cell_formula_units_Z 2
_cell_length_a 8.595(2)
_cell_length_b 9.799(3)
_cell_length_c 10.014(3)
_cell_measurement_reflns_used 954
_cell_measurement_temperature 193(2)
_cell_measurement_theta_max 23.75
_cell_measurement_theta_min 2.55
_cell_volume 745.8(4)
_computing_cell_refinement 'Bruker SMART'
_computing_data_collection 'Bruker SMART'
_computing_data_reduction 'Bruker SAINT'
_computing_molecular_graphics 'Bruker SHELXTL'
_computing_publication_material 'Bruker SHELXTL'
_computing_structure_refinement 'SHELXL-97 (Sheldrick, 1997)'
_computing_structure_solution 'SHELXS-97 (Sheldrick, 1990)'
_diffrn_ambient_temperature 193(2)
_diffrn_measured_fraction_theta_full 0.991
_diffrn_measured_fraction_theta_max 0.991
_diffrn_measurement_device_type 'CCD area detector'
_diffrn_measurement_method 'phi and omega scans'
_diffrn_radiation_monochromator graphite
_diffrn_radiation_source 'fine-focus sealed tube'
_diffrn_radiation_type MoK\a
_diffrn_radiation_wavelength 0.71073
_diffrn_reflns_av_R_equivalents 0.0241
_diffrn_reflns_av_sigmaI/netI 0.0507
_diffrn_reflns_limit_h_max 8
_diffrn_reflns_limit_h_min -11
_diffrn_reflns_limit_k_max 13
_diffrn_reflns_limit_k_min -13
_diffrn_reflns_limit_l_max 13
_diffrn_reflns_limit_l_min -13
_diffrn_reflns_number 5715
_diffrn_reflns_theta_full 28.38
_diffrn_reflns_theta_max 28.38
_diffrn_reflns_theta_min 2.14
_exptl_absorpt_coefficient_mu 0.106
_exptl_absorpt_correction_T_max 0.9905
_exptl_absorpt_correction_T_min 0.9833
_exptl_absorpt_correction_type 'multi-scan (SADABS)'
_exptl_crystal_colour yellow
_exptl_crystal_density_diffrn 1.399
_exptl_crystal_density_meas ?
_exptl_crystal_density_method 'not measured'
_exptl_crystal_description block
_exptl_crystal_F_000 328
_exptl_crystal_size_max 0.16
_exptl_crystal_size_mid 0.12
_exptl_crystal_size_min 0.09
_refine_diff_density_max 0.193
_refine_diff_density_min -0.225
_refine_diff_density_rms 0.044
_refine_ls_extinction_coef noref
_refine_ls_extinction_method none
_refine_ls_goodness_of_fit_ref 1.016
_refine_ls_hydrogen_treatment refall
_refine_ls_matrix_type full
_refine_ls_number_parameters 264
_refine_ls_number_reflns 3706
_refine_ls_number_restraints 0
_refine_ls_restrained_S_all 1.016
_refine_ls_R_factor_all 0.0898
_refine_ls_R_factor_gt 0.0510
_refine_ls_shift/su_max 0.000
_refine_ls_shift/su_mean 0.000
_refine_ls_structure_factor_coef Fsqd
_refine_ls_weighting_details 'calc w=1/[\s^2^(Fo^2^)+(0.0520P)^2^+0.0133P] where P=(Fo^2^+2Fc^2^)/3'
_refine_ls_weighting_scheme calc
_refine_ls_wR_factor_gt 0.1048
_refine_ls_wR_factor_ref 0.1220
_reflns_number_gt 2360
_reflns_number_total 3706
_reflns_threshold_expression >2sigma(I)
_cod_data_source_file ja8062315_si_003.cif
_cod_data_source_block lcw07
_cod_depositor_comments
;
The following automatic conversions were performed:

'_exptl_crystal_density_meas' value 'not measured' was changed to '?'
- the value is perceived as not measured.

Automatic conversion script
Id: cif_fix_values 3008 2015-01-20 13:52:24Z robertas 

The following automatic conversions were performed:

'_symmetry_cell_setting' tag value 'trilinic' was replaced with
'triclinic' value as specified in the replacement file
'/home/robertas/cod-tools/perl-scripts/inputs/replacement_values.lst'.

Automatic conversion script
Id: cif_fix_values 3143 2015-03-26 13:38:13Z robertas 
;
_cod_original_cell_volume 745.9(3)
_cod_database_code 4103747

loop_
_symmetry_equiv_pos_as_xyz
'x, y, z'
'-x, -y, -z'

loop_
_atom_site_label
_atom_site_type_symbol
_atom_site_fract_x
_atom_site_fract_y
_atom_site_fract_z
_atom_site_U_iso_or_equiv
_atom_site_adp_type
_atom_site_occupancy
_atom_site_symmetry_multiplicity
_atom_site_calc_flag
O1 O 0.17369(15) 0.56413(13) 0.49446(12) 0.0346(3) Uani 1 1 d
O2 O 0.39387(16) 0.53824(14) 0.35451(13) 0.0385(3) Uani 1 1 d
O3 O -0.17079(19) 1.03227(17) -0.11040(16) 0.0596(4) Uani 1 1 d
O4 O -0.02019(19) 0.92494(16) -0.26095(15) 0.0562(4) Uani 1 1 d
O5 O 0.32818(16) 0.39720(14) 0.03698(12) 0.0379(3) Uani 1 1 d
N1 N 0.18720(18) 0.36211(16) 0.28947(14) 0.0311(3) Uani 1 1 d
N2 N -0.0696(2) 0.92087(19) -0.14157(18) 0.0434(4) Uani 1 1 d
C1 C 0.2546(2) 0.35779(19) 0.40028(17) 0.0271(4) Uani 1 1 d
C2 C 0.3142(2) 0.21710(18) 0.52029(17) 0.0271(4) Uani 1 1 d
C3 C 0.2748(2) 0.0894(2) 0.5276(2) 0.0328(4) Uani 1 1 d
H3 H 0.206(2) 0.096(2) 0.459(2) 0.037(5) Uiso 1 1 d
C4 C 0.3346(3) -0.0426(2) 0.6390(2) 0.0401(5) Uani 1 1 d
H4 H 0.310(2) -0.131(2) 0.6415(19) 0.039(5) Uiso 1 1 d
C5 C 0.4352(3) -0.0503(2) 0.7431(2) 0.0419(5) Uani 1 1 d
H5 H 0.480(3) -0.143(3) 0.819(2) 0.058(6) Uiso 1 1 d
C6 C 0.4747(2) 0.0754(2) 0.7368(2) 0.0388(5) Uani 1 1 d
H6 H 0.546(2) 0.071(2) 0.810(2) 0.049(6) Uiso 1 1 d
C7 C 0.4143(2) 0.2086(2) 0.62654(18) 0.0322(4) Uani 1 1 d
H7 H 0.445(2) 0.295(2) 0.6202(18) 0.033(5) Uiso 1 1 d
C8 C 0.2839(2) 0.49672(19) 0.41192(17) 0.0273(4) Uani 1 1 d
C9 C 0.1886(3) 0.7004(2) 0.5123(3) 0.0437(5) Uani 1 1 d
H9A H 0.301(3) 0.682(2) 0.544(2) 0.048(6) Uiso 1 1 d
H9B H 0.100(3) 0.733(2) 0.579(2) 0.044(5) Uiso 1 1 d
H9C H 0.171(3) 0.778(3) 0.424(2) 0.058(7) Uiso 1 1 d
C10 C 0.1243(2) 0.50447(19) 0.18278(17) 0.0294(4) Uani 1 1 d
C11 C -0.0111(2) 0.6247(2) 0.2049(2) 0.0362(4) Uani 1 1 d
H11 H -0.062(2) 0.613(2) 0.295(2) 0.039(5) Uiso 1 1 d
C12 C -0.0756(2) 0.7621(2) 0.0998(2) 0.0377(5) Uani 1 1 d
H12 H -0.167(2) 0.847(2) 0.1127(19) 0.048(6) Uiso 1 1 d
C13 C -0.0044(2) 0.7752(2) -0.02877(19) 0.0336(4) Uani 1 1 d
C14 C 0.1296(2) 0.6565(2) -0.05652(19) 0.0335(4) Uani 1 1 d
H14 H 0.171(2) 0.6747(19) -0.1479(19) 0.032(5) Uiso 1 1 d
C15 C 0.1945(2) 0.5204(2) 0.04938(17) 0.0296(4) Uani 1 1 d
C16 C 0.4072(3) 0.4118(3) -0.0960(2) 0.0432(5) Uani 1 1 d
H16A H 0.502(3) 0.316(2) -0.085(2) 0.053(6) Uiso 1 1 d
H16B H 0.450(2) 0.500(2) -0.118(2) 0.050(6) Uiso 1 1 d
H16C H 0.330(3) 0.424(2) -0.169(2) 0.052(6) Uiso 1 1 d

loop_
_atom_site_aniso_label
_atom_site_aniso_U_11
_atom_site_aniso_U_22
_atom_site_aniso_U_33
_atom_site_aniso_U_23
_atom_site_aniso_U_13
_atom_site_aniso_U_12
O1 0.0374(7) 0.0317(7) 0.0380(7) -0.0166(6) 0.0098(6) -0.0129(6)
O2 0.0423(8) 0.0425(7) 0.0376(7) -0.0133(6) 0.0112(6) -0.0241(6)
O3 0.0507(9) 0.0390(8) 0.0701(11) -0.0069(8) -0.0083(8) -0.0002(7)
O4 0.0616(10) 0.0540(9) 0.0382(8) 0.0056(7) -0.0009(7) -0.0195(8)
O5 0.0411(8) 0.0370(7) 0.0289(7) -0.0105(6) 0.0085(6) -0.0075(6)
N1 0.0344(8) 0.0342(8) 0.0265(8) -0.0099(6) 0.0058(6) -0.0146(7)
N2 0.0361(10) 0.0403(10) 0.0479(11) -0.0021(8) -0.0078(8) -0.0142(8)
C1 0.0254(9) 0.0313(9) 0.0264(9) -0.0115(7) 0.0090(7) -0.0115(7)
C2 0.0252(9) 0.0285(9) 0.0278(9) -0.0119(7) 0.0080(7) -0.0084(7)
C3 0.0315(10) 0.0339(10) 0.0351(10) -0.0136(8) 0.0065(8) -0.0125(8)
C4 0.0471(12) 0.0262(10) 0.0460(12) -0.0111(9) 0.0100(10) -0.0135(9)
C5 0.0451(12) 0.0312(10) 0.0355(11) -0.0060(9) 0.0034(9) -0.0017(9)
C6 0.0350(11) 0.0423(11) 0.0331(10) -0.0129(9) 0.0006(9) -0.0057(9)
C7 0.0337(10) 0.0322(10) 0.0327(10) -0.0133(8) 0.0065(8) -0.0120(8)
C8 0.0289(9) 0.0292(9) 0.0214(8) -0.0046(7) 0.0020(7) -0.0103(8)
C9 0.0465(14) 0.0338(11) 0.0542(14) -0.0220(11) 0.0032(12) -0.0113(10)
C10 0.0319(10) 0.0342(9) 0.0254(9) -0.0090(8) 0.0007(7) -0.0153(8)
C11 0.0321(10) 0.0441(11) 0.0316(10) -0.0116(9) 0.0067(8) -0.0139(9)
C12 0.0282(10) 0.0398(11) 0.0422(11) -0.0139(9) 0.0026(9) -0.0079(9)
C13 0.0304(10) 0.0351(10) 0.0341(10) -0.0055(8) -0.0041(8) -0.0131(8)
C14 0.0353(10) 0.0409(11) 0.0273(10) -0.0086(8) 0.0036(8) -0.0189(9)
C15 0.0294(9) 0.0340(9) 0.0275(9) -0.0115(8) 0.0012(7) -0.0120(8)
C16 0.0453(13) 0.0503(13) 0.0324(11) -0.0178(10) 0.0115(10) -0.0132(11)

loop_
_atom_type_symbol
_atom_type_description
_atom_type_scat_dispersion_real
_atom_type_scat_dispersion_imag
_atom_type_scat_source
C C 0.0033 0.0016 'International Tables Vol C Tables 4.2.6.8 and 6.1.1.4'
H H 0.0000 0.0000 'International Tables Vol C Tables 4.2.6.8 and 6.1.1.4'
N N 0.0061 0.0033 'International Tables Vol C Tables 4.2.6.8 and 6.1.1.4'
O O 0.0106 0.0060 'International Tables Vol C Tables 4.2.6.8 and 6.1.1.4'

loop_
_geom_angle_atom_site_label_1
_geom_angle_atom_site_label_2
_geom_angle_atom_site_label_3
_geom_angle
C8 O1 C9 116.16(15)
C15 O5 C16 117.08(15)
C1 N1 C10 118.58(14)
O4 N2 O3 123.85(17)
O4 N2 C13 118.39(17)
O3 N2 C13 117.76(17)
N1 C1 C2 122.37(15)
N1 C1 C8 121.16(15)
C2 C1 C8 116.42(15)
C7 C2 C3 118.90(17)
C7 C2 C1 120.37(15)
C3 C2 C1 120.71(16)
C4 C3 C2 120.00(19)
C4 C3 H3 121.0(12)
C2 C3 H3 118.9(12)
C5 C4 C3 120.65(19)
C5 C4 H4 119.9(11)
C3 C4 H4 119.4(12)
C6 C5 C4 119.73(19)
C6 C5 H5 119.4(13)
C4 C5 H5 120.8(13)
C5 C6 C7 120.2(2)
C5 C6 H6 120.3(12)
C7 C6 H6 119.5(12)
C6 C7 C2 120.50(18)
C6 C7 H7 120.3(11)
C2 C7 H7 119.2(11)
O2 C8 O1 125.09(16)
O2 C8 C1 123.67(15)
O1 C8 C1 111.23(14)
O1 C9 H9A 112.3(12)
O1 C9 H9B 105.1(11)
H9A C9 H9B 113.6(16)
O1 C9 H9C 109.5(13)
H9A C9 H9C 105.0(18)
H9B C9 H9C 111.4(16)
C11 C10 C15 119.41(16)
C11 C10 N1 121.18(15)
C15 C10 N1 119.30(15)
C10 C11 C12 121.28(17)
C10 C11 H11 119.8(11)
C12 C11 H11 119.0(11)
C13 C12 C11 118.17(18)
C13 C12 H12 118.8(12)
C11 C12 H12 123.0(12)
C12 C13 C14 122.52(17)
C12 C13 N2 119.09(17)
C14 C13 N2 118.38(16)
C15 C14 C13 118.94(17)
C15 C14 H14 123.8(10)
C13 C14 H14 117.2(10)
O5 C15 C14 124.72(15)
O5 C15 C10 115.59(15)
C14 C15 C10 119.66(16)
O5 C16 H16A 106.0(12)
O5 C16 H16B 109.2(11)
H16A C16 H16B 109.2(16)
O5 C16 H16C 110.3(12)
H16A C16 H16C 108.9(16)
H16B C16 H16C 113.1(17)

loop_
_geom_bond_atom_site_label_1
_geom_bond_atom_site_label_2
_geom_bond_distance
O1 C8 1.3276(19)
O1 C9 1.452(2)
O2 C8 1.196(2)
O3 N2 1.231(2)
O4 N2 1.227(2)
O5 C15 1.359(2)
O5 C16 1.432(2)
N1 C1 1.278(2)
N1 C10 1.415(2)
N2 C13 1.467(2)
C1 C2 1.473(2)
C1 C8 1.512(2)
C2 C7 1.390(2)
C2 C3 1.391(2)
C3 C4 1.378(3)
C3 H3 0.918(19)
C4 C5 1.378(3)
C4 H4 0.954(19)
C5 C6 1.375(3)
C5 H5 0.96(2)
C6 C7 1.379(3)
C6 H6 0.98(2)
C7 H7 0.956(18)
C9 H9A 0.98(2)
C9 H9B 0.996(19)
C9 H9C 0.95(2)
C10 C11 1.380(2)
C10 C15 1.405(2)
C11 C12 1.380(3)
C11 H11 0.956(19)
C12 C13 1.366(3)
C12 H12 0.949(19)
C13 C14 1.386(2)
C14 C15 1.376(2)
C14 H14 0.941(18)
C16 H16A 0.98(2)
C16 H16B 1.01(2)
C16 H16C 0.99(2)

loop_
_geom_torsion_atom_site_label_1
_geom_torsion_atom_site_label_2
_geom_torsion_atom_site_label_3
_geom_torsion_atom_site_label_4
_geom_torsion
C10 N1 C1 C2 176.19(14)
C10 N1 C1 C8 -6.5(2)
N1 C1 C2 C7 167.75(16)
C8 C1 C2 C7 -9.7(2)
N1 C1 C2 C3 -10.6(2)
C8 C1 C2 C3 171.92(15)
C7 C2 C3 C4 0.2(2)
C1 C2 C3 C4 178.58(15)
C2 C3 C4 C5 -0.9(3)
C3 C4 C5 C6 0.9(3)
C4 C5 C6 C7 -0.3(3)
C5 C6 C7 C2 -0.4(3)
C3 C2 C7 C6 0.5(2)
C1 C2 C7 C6 -177.95(15)
C9 O1 C8 O2 1.3(3)
C9 O1 C8 C1 -179.37(16)
N1 C1 C8 O2 -75.9(2)
C2 C1 C8 O2 101.57(19)
N1 C1 C8 O1 104.73(17)
C2 C1 C8 O1 -77.80(18)
C1 N1 C10 C11 -66.5(2)
C1 N1 C10 C15 117.43(18)
C15 C10 C11 C12 -2.1(3)
N1 C10 C11 C12 -178.15(17)
C10 C11 C12 C13 1.6(3)
C11 C12 C13 C14 -0.4(3)
C11 C12 C13 N2 -179.23(17)
O4 N2 C13 C12 -170.46(18)
O3 N2 C13 C12 9.7(3)
O4 N2 C13 C14 10.6(3)
O3 N2 C13 C14 -169.19(16)
C12 C13 C14 C15 -0.4(3)
N2 C13 C14 C15 178.50(16)
C16 O5 C15 C14 0.6(3)
C16 O5 C15 C10 -177.48(17)
C13 C14 C15 O5 -178.08(16)
C13 C14 C15 C10 -0.1(3)
C11 C10 C15 O5 179.44(15)
N1 C10 C15 O5 -4.4(2)
C11 C10 C15 C14 1.3(3)
N1 C10 C15 C14 177.44(16)
